data_2235132
loop_
_publ_author_name
'Berrah, Fadila'
'Bouacida, Sofiane'
'Anana, Hayet'
'Roisnel, Thierry'

_publ_section_title
;
 2-Amino-3-carboxypyridinium perchlorate
;
_journal_coeditor_code LD2056
_journal_issue 6
_journal_name_full 'Acta Crystallographica Section E'
_journal_page_first o1601
_journal_page_last o1602
_journal_paper_doi 10.1107/S1600536812018922
_journal_volume 68
_journal_year 2012
_chemical_formula_iupac 'C6 H7 N2 O2 +, Cl O4 -'
_chemical_formula_moiety 'C6 H7 N2 O2 +, Cl O4 -'
_chemical_formula_structural 'C6 H7 N2 O2, Cl O4'
_chemical_formula_sum 'C6 H7 Cl N2 O6'
_chemical_formula_weight 238.585
_chemical_name_systematic
;
2-Amino-3-carboxypyridinium perchlorate
;
_space_group_IT_number 13
_symmetry_cell_setting monoclinic
_symmetry_space_group_name_Hall '-P 2yc'
_symmetry_space_group_name_H-M 'P 1 2/c 1'
_atom_sites_solution_hydrogens geom
_atom_sites_solution_primary direct
_atom_sites_solution_secondary difmap
_cell_angle_alpha 90
_cell_angle_beta 107.239(2)
_cell_angle_gamma 90
_cell_formula_units_Z 8
_cell_length_a 17.3573(12)
_cell_length_b 5.0800(4)
_cell_length_c 21.6293(17)
_cell_measurement_reflns_used 3823
_cell_measurement_temperature 150(2)
_cell_measurement_theta_max 27.39
_cell_measurement_theta_min 2.46
_cell_volume 1821.5(2)
_computing_cell_refinement 'SAINT (Bruker, 2006)'
_computing_data_collection 'APEX2 (Bruker, 2006)'
_computing_data_reduction 'SAINT (Bruker, 2006)'
_computing_molecular_graphics
;ORTEP-3 for Windows (Farrugia, 1997) and
Mercury (Macrae <i>et al.</i>, 2006)
;
_computing_publication_material 'WinGX (Farrugia, 1999)'
_computing_structure_refinement 'SHELXL97 (Sheldrick, 2008)'
_computing_structure_solution 'SIR2002 (Burla <i>et al.</i>, 2005)'
_diffrn_ambient_temperature 150(2)
_diffrn_measured_fraction_theta_full 0.985
_diffrn_measured_fraction_theta_max 0.985
_diffrn_measurement_device_type 'Bruker APEXII'
_diffrn_measurement_method 'CCD rotation images, thin slices'
_diffrn_radiation_monochromator graphite
_diffrn_radiation_type MoK\a
_diffrn_radiation_wavelength 0.71073
_diffrn_reflns_av_R_equivalents 0.0441
_diffrn_reflns_limit_h_max 12
_diffrn_reflns_limit_h_min -22
_diffrn_reflns_limit_k_max 6
_diffrn_reflns_limit_k_min -6
_diffrn_reflns_limit_l_max 28
_diffrn_reflns_limit_l_min -27
_diffrn_reflns_number 13822
_diffrn_reflns_theta_full 27.52
_diffrn_reflns_theta_max 27.52
_diffrn_reflns_theta_min 1.97
_exptl_absorpt_coefficient_mu 0.433
_exptl_absorpt_correction_T_max 0.966
_exptl_absorpt_correction_T_min 0.847
_exptl_absorpt_correction_type multi-scan
_exptl_absorpt_process_details '(SADABS; Sheldrick, 2002)'
_exptl_crystal_colour colourless
_exptl_crystal_density_diffrn 1.74
_exptl_crystal_density_method 'not measured'
_exptl_crystal_description stick
_exptl_crystal_F_000 976
_exptl_crystal_size_max 0.48
_exptl_crystal_size_mid 0.17
_exptl_crystal_size_min 0.08
_refine_diff_density_max 0.336
_refine_diff_density_min -0.399
_refine_ls_extinction_method none
_refine_ls_goodness_of_fit_ref 1.107
_refine_ls_hydrogen_treatment constr
_refine_ls_matrix_type full
_refine_ls_number_parameters 273
_refine_ls_number_reflns 4142
_refine_ls_number_restraints 0
_refine_ls_restrained_S_all 1.107
_refine_ls_R_factor_all 0.0653
_refine_ls_R_factor_gt 0.0485
_refine_ls_shift/su_max 0
_refine_ls_shift/su_mean 0
_refine_ls_structure_factor_coef Fsqd
_refine_ls_weighting_details 'calc w=1/[\s^2^(Fo^2^)+(0.0377P)^2^+1.7007P] where P=(Fo^2^+2Fc^2^)/3'
_refine_ls_weighting_scheme calc
_refine_ls_wR_factor_gt 0.1032
_refine_ls_wR_factor_ref 0.1099
_reflns_number_gt 3305
_reflns_number_total 4142
_reflns_threshold_expression I>2sigma(I)
_cod_data_source_file ld2056.cif
_cod_data_source_block I
_cod_original_sg_symbol_H-M 'P 2/c'
_cod_database_code 2235132
_cod_database_fobs_code 2235132

loop_
_symmetry_equiv_pos_as_xyz
'x, y, z'
'-x, y, -z+1/2'
'-x, -y, -z'
'x, -y, z-1/2'

loop_
_atom_site_type_symbol
_atom_site_label
_atom_site_fract_x
_atom_site_fract_y
_atom_site_fract_z
_atom_site_U_iso_or_equiv
_atom_site_adp_type
_atom_site_calc_flag
_atom_site_refinement_flags
_atom_site_occupancy
_atom_site_symmetry_multiplicity
Cl Cl2 0.12456(3) -0.07231(11) -0.11690(3) 0.01685(14) Uani d . 1 1
Cl Cl1 0.37576(3) 0.54151(11) 0.35382(3) 0.01875(14) Uani d . 1 1
O O22 0.19785(10) -0.2141(4) -0.11310(8) 0.0251(4) Uani d . 1 1
O O1B 0.07544(11) 0.1702(4) 0.02704(8) 0.0275(4) Uani d . 1 1
H H1B 0.0786 0.0731 -0.0024 0.041 Uiso calc R 1 1
O O42 0.09107(12) -0.1755(4) -0.06809(9) 0.0330(5) Uani d . 1 1
O O21 0.42254(13) 0.6540(4) 0.31530(9) 0.0369(5) Uani d . 1 1
O O31 0.35147(11) 0.2777(3) 0.33137(9) 0.0300(4) Uani d . 1 1
O O41 0.30450(11) 0.6993(4) 0.34659(8) 0.0264(4) Uani d . 1 1
O O2B 0.18407(11) -0.0563(4) 0.08267(8) 0.0282(4) Uani d . 1 1
O O32 0.14319(11) 0.2034(3) -0.10376(9) 0.0269(4) Uani d . 1 1
O O2A 0.31277(11) 0.5865(4) 0.15454(8) 0.0287(4) Uani d . 1 1
O O11 0.42313(11) 0.5324(4) 0.42050(8) 0.0269(4) Uani d . 1 1
O O1A 0.42090(11) 0.3499(4) 0.20638(8) 0.0323(5) Uani d . 1 1
H H1A 0.4172 0.4352 0.2376 0.049 Uiso calc R 1 1
O O12 0.06824(11) -0.1019(4) -0.17999(8) 0.0274(4) Uani d . 1 1
N N2A 0.31083(12) 0.1811(4) -0.01596(9) 0.0189(4) Uani d . 1 1
H H2A 0.2759 0.2114 -0.0528 0.023 Uiso calc R 1 1
N N2B 0.18027(12) 0.3604(4) 0.24939(9) 0.0198(4) Uani d . 1 1
H H2B 0.2137 0.3306 0.2869 0.024 Uiso calc R 1 1
C C3B 0.18684(14) 0.2122(4) 0.19911(11) 0.0165(5) Uani d . 1 1
N N1B 0.24371(13) 0.0283(4) 0.21094(9) 0.0225(5) Uani d . 1 1
H H11B 0.2751 0.0061 0.2496 0.027 Uiso calc R 1 1
H H12B 0.2492 -0.0685 0.1799 0.027 Uiso calc R 1 1
C C2B 0.13013(14) 0.2659(4) 0.13757(11) 0.0156(5) Uani d . 1 1
C C2A 0.36459(14) 0.2707(5) 0.09571(11) 0.0166(5) Uani d . 1 1
N N1A 0.24775(12) 0.5022(4) 0.02580(9) 0.0204(4) Uani d . 1 1
H H11A 0.2145 0.5237 -0.0122 0.025 Uiso calc R 1 1
H H12A 0.2432 0.5962 0.0576 0.025 Uiso calc R 1 1
C C3A 0.30586(14) 0.3245(4) 0.03538(11) 0.0160(5) Uani d . 1 1
C C5A 0.42317(15) -0.0621(5) 0.04338(12) 0.0239(5) Uani d . 1 1
H H5A 0.4618 -0.1915 0.0457 0.029 Uiso calc R 1 1
C C6A 0.42192(15) 0.0799(5) 0.09851(12) 0.0213(5) Uani d . 1 1
H H6A 0.4605 0.0447 0.1378 0.026 Uiso calc R 1 1
C C4A 0.36681(15) -0.0065(5) -0.01335(12) 0.0223(5) Uani d . 1 1
H H4A 0.3666 -0.0978 -0.0507 0.027 Uiso calc R 1 1
C C6B 0.07394(14) 0.4623(5) 0.13287(11) 0.0200(5) Uani d . 1 1
H H6B 0.0373 0.4991 0.0927 0.024 Uiso calc R 1 1
C C1A 0.36249(15) 0.4192(5) 0.15434(11) 0.0199(5) Uani d . 1 1
C C1B 0.13334(15) 0.1106(5) 0.08066(11) 0.0183(5) Uani d . 1 1
C C4B 0.12476(15) 0.5518(5) 0.24461(12) 0.0229(5) Uani d . 1 1
H H4B 0.1238 0.6456 0.2813 0.027 Uiso calc R 1 1
C C5B 0.07058(15) 0.6081(5) 0.18698(12) 0.0222(5) Uani d . 1 1
H H5B 0.0322 0.7396 0.1833 0.027 Uiso calc R 1 1

loop_
_atom_site_aniso_label
_atom_site_aniso_U_11
_atom_site_aniso_U_22
_atom_site_aniso_U_33
_atom_site_aniso_U_12
_atom_site_aniso_U_13
_atom_site_aniso_U_23
Cl2 0.0180(3) 0.0159(3) 0.0166(3) 0.0000(2) 0.0052(2) -0.0011(2)
Cl1 0.0213(3) 0.0159(3) 0.0199(3) -0.0054(2) 0.0074(2) -0.0038(2)
O22 0.0216(9) 0.0260(10) 0.0251(9) 0.0067(7) 0.0028(7) -0.0018(7)
O1B 0.0229(10) 0.0384(11) 0.0194(9) 0.0070(8) 0.0036(7) -0.0085(8)
O42 0.0463(12) 0.0321(11) 0.0289(10) -0.0153(9) 0.0242(9) -0.0079(8)
O21 0.0472(13) 0.0380(12) 0.0356(11) -0.0184(10) 0.0275(10) -0.0084(9)
O31 0.0327(11) 0.0164(9) 0.0365(11) -0.0060(8) 0.0034(9) -0.0079(8)
O41 0.0268(10) 0.0233(9) 0.0271(9) 0.0037(8) 0.0050(8) -0.0032(8)
O2B 0.0348(11) 0.0259(10) 0.0228(9) 0.0121(8) 0.0067(8) -0.0040(8)
O32 0.0322(11) 0.0143(9) 0.0295(10) 0.0002(7) 0.0019(8) -0.0008(7)
O2A 0.0334(11) 0.0286(10) 0.0225(9) 0.0122(8) 0.0058(8) -0.0031(8)
O11 0.0237(10) 0.0305(10) 0.0227(9) -0.0036(8) 0.0013(7) -0.0032(8)
O1A 0.0249(10) 0.0511(13) 0.0176(9) 0.0117(9) 0.0010(8) -0.0044(9)
O12 0.0232(9) 0.0331(11) 0.0214(9) 0.0054(8) -0.0005(7) -0.0064(8)
N2A 0.0215(11) 0.0188(10) 0.0156(9) 0.0020(8) 0.0044(8) 0.0008(8)
N2B 0.0230(11) 0.0192(10) 0.0165(9) -0.0029(8) 0.0047(8) -0.0026(8)
C3B 0.0185(12) 0.0137(11) 0.0182(11) -0.0045(9) 0.0071(9) -0.0022(9)
N1B 0.0279(12) 0.0187(10) 0.0182(10) 0.0048(9) 0.0024(8) -0.0005(8)
C2B 0.0167(12) 0.0127(10) 0.0186(11) -0.0040(9) 0.0071(9) -0.0013(9)
C2A 0.0149(12) 0.0162(11) 0.0190(11) -0.0007(9) 0.0055(9) 0.0020(9)
N1A 0.0227(11) 0.0177(10) 0.0178(9) 0.0073(8) 0.0012(8) -0.0002(8)
C3A 0.0177(12) 0.0125(10) 0.0186(11) -0.0025(9) 0.0067(9) 0.0012(9)
C5A 0.0213(13) 0.0204(12) 0.0326(13) 0.0071(10) 0.0120(11) 0.0006(11)
C6A 0.0187(12) 0.0225(12) 0.0222(12) 0.0015(10) 0.0050(10) 0.0044(10)
C4A 0.0267(13) 0.0174(12) 0.0260(12) 0.0003(10) 0.0127(10) -0.0035(10)
C6B 0.0179(12) 0.0187(12) 0.0230(11) -0.0025(10) 0.0053(9) -0.0005(10)
C1A 0.0219(13) 0.0201(12) 0.0176(11) -0.0015(10) 0.0056(10) 0.0014(9)
C1B 0.0201(12) 0.0169(12) 0.0183(11) -0.0018(10) 0.0062(9) -0.0009(9)
C4B 0.0279(14) 0.0193(12) 0.0251(12) -0.0043(11) 0.0135(10) -0.0075(10)
C5B 0.0213(13) 0.0174(12) 0.0302(13) 0.0012(10) 0.0112(11) -0.0047(10)

loop_
_atom_type_symbol
_atom_type_description
_atom_type_scat_dispersion_real
_atom_type_scat_dispersion_imag
_atom_type_scat_source
C C 0.0033 0.0016 'International Tables Vol C Tables 4.2.6.8 and 6.1.1.4'
H H 0 0 'International Tables Vol C Tables 4.2.6.8 and 6.1.1.4'
N N 0.0061 0.0033 'International Tables Vol C Tables 4.2.6.8 and 6.1.1.4'
O O 0.0106 0.006 'International Tables Vol C Tables 4.2.6.8 and 6.1.1.4'
Cl Cl 0.1484 0.1585 'International Tables Vol C Tables 4.2.6.8 and 6.1.1.4'

loop_
_geom_angle_atom_site_label_1
_geom_angle_atom_site_label_2
_geom_angle_atom_site_label_3
_geom_angle
O12 Cl2 O22 110.08(10)
O12 Cl2 O42 110.43(12)
O22 Cl2 O42 108.41(12)
O12 Cl2 O32 109.81(11)
O22 Cl2 O32 109.27(11)
O42 Cl2 O32 108.81(11)
O11 Cl1 O21 109.92(11)
O11 Cl1 O41 110.16(11)
O21 Cl1 O41 109.17(12)
O11 Cl1 O31 109.34(11)
O21 Cl1 O31 109.36(12)
O41 Cl1 O31 108.87(11)
C1B O1B H1B 109.5
C1A O1A H1A 109.5
C4A N2A C3A 124.5(2)
C4A N2A H2A 117.8
C3A N2A H2A 117.8
C4B N2B C3B 124.5(2)
C4B N2B H2B 117.8
C3B N2B H2B 117.8
N1B C3B N2B 118.1(2)
N1B C3B C2B 125.6(2)
N2B C3B C2B 116.3(2)
C3B N1B H11B 120
C3B N1B H12B 120
H11B N1B H12B 120
C6B C2B C3B 119.0(2)
C6B C2B C1B 121.7(2)
C3B C2B C1B 119.3(2)
C6A C2A C3A 119.1(2)
C6A C2A C1A 121.3(2)
C3A C2A C1A 119.5(2)
C3A N1A H11A 120
C3A N1A H12A 120
H11A N1A H12A 120
N1A C3A N2A 118.0(2)
N1A C3A C2A 125.4(2)
N2A C3A C2A 116.5(2)
C4A C5A C6A 118.4(2)
C4A C5A H5A 120.8
C6A C5A H5A 120.8
C2A C6A C5A 121.2(2)
C2A C6A H6A 119.4
C5A C6A H6A 119.4
N2A C4A C5A 120.2(2)
N2A C4A H4A 119.9
C5A C4A H4A 119.9
C2B C6B C5B 121.7(2)
C2B C6B H6B 119.2
C5B C6B H6B 119.2
O2A C1A O1A 123.5(2)
O2A C1A C2A 123.8(2)
O1A C1A C2A 112.7(2)
O2B C1B O1B 123.0(2)
O2B C1B C2B 123.3(2)
O1B C1B C2B 113.6(2)
C5B C4B N2B 120.6(2)
C5B C4B H4B 119.7
N2B C4B H4B 119.7
C4B C5B C6B 118.0(2)
C4B C5B H5B 121
C6B C5B H5B 121

loop_
_geom_bond_atom_site_label_1
_geom_bond_atom_site_label_2
_geom_bond_distance
Cl2 O12 1.4316(17)
Cl2 O22 1.4427(18)
Cl2 O42 1.4463(18)
Cl2 O32 1.4466(18)
Cl1 O11 1.4336(17)
Cl1 O21 1.4427(19)
Cl1 O41 1.4430(18)
Cl1 O31 1.4451(18)
O1B C1B 1.325(3)
O1B H1B 0.82
O2B C1B 1.214(3)
O2A C1A 1.212(3)
O1A C1A 1.320(3)
O1A H1A 0.82
N2A C4A 1.350(3)
N2A C3A 1.352(3)
N2A H2A 0.86
N2B C4B 1.351(3)
N2B C3B 1.355(3)
N2B H2B 0.86
C3B N1B 1.328(3)
C3B C2B 1.428(3)
N1B H11B 0.86
N1B H12B 0.86
C2B C6B 1.378(3)
C2B C1B 1.477(3)
C2A C6A 1.378(3)
C2A C3A 1.424(3)
C2A C1A 1.485(3)
N1A C3A 1.324(3)
N1A H11A 0.86
N1A H12A 0.86
C5A C4A 1.353(3)
C5A C6A 1.399(3)
C5A H5A 0.93
C6A H6A 0.93
C4A H4A 0.93
C6B C5B 1.401(3)
C6B H6B 0.93
C4B C5B 1.351(3)
C4B H4B 0.93
C5B H5B 0.93

loop_
_geom_hbond_atom_site_label_D
_geom_hbond_atom_site_label_H
_geom_hbond_atom_site_label_A
_geom_hbond_site_symmetry_A
_geom_hbond_distance_DH
_geom_hbond_distance_HA
_geom_hbond_distance_DA
_geom_hbond_angle_DHA
_geom_hbond_publ_flag
O1A H1A O21 . 0.82 1.99 2.810(3) 173 yes
O1B H1B O42 . 0.82 1.96 2.779(3) 176 yes
N2A H2A O32 . 0.86 2.24 2.968(3) 142 yes
N2A H2A O41 4_565 0.86 2.41 3.004(3) 126 ?
N2B H2B O31 . 0.86 2.31 3.005(3) 138 yes
N2B H2B O41 . 0.86 2.54 3.057(3) 120 ?
N2B H2B O22 4_556 0.86 2.34 2.992(3) 133 yes
N1A H11A O22 1_565 0.86 2.50 3.211(3) 141 yes
N1A H11A O32 . 0.86 2.58 3.231(3) 133 yes
N1B H11B O31 . 0.86 2.32 3.000(3) 136 yes
N1B H11B O41 1_545 0.86 2.54 3.268(3) 143 yes
N1A H12A O2A . 0.86 2.09 2.711(3) 129 ?
N1A H12A O2B 1_565 0.86 2.19 2.928(3) 144 yes
N1B H12B O2A 1_545 0.86 2.22 2.971(3) 145 yes
N1B H12B O2B . 0.86 2.07 2.693(3) 128 ?
C4A H4A O11 4_555 0.93 2.57 3.312(3) 137 yes
C4B H4B O32 4_566 0.93 2.53 3.433(3) 165 yes
C5A H5A O11 2_645 0.93 2.37 3.277(3) 164 yes
C5B H5B O12 3_565 0.93 2.52 3.450(3) 177 yes
C6A H6A O1A . 0.93 2.38 2.711(3) 100 ?
C6B H6B O1B . 0.93 2.41 2.735(3) 100 ?

loop_
_geom_torsion_atom_site_label_1
_geom_torsion_atom_site_label_2
_geom_torsion_atom_site_label_3
_geom_torsion_atom_site_label_4
_geom_torsion
C4B N2B C3B N1B -179.2(2)
C4B N2B C3B C2B -0.3(3)
N1B C3B C2B C6B 179.4(2)
N2B C3B C2B C6B 0.7(3)
N1B C3B C2B C1B -0.8(4)
N2B C3B C2B C1B -179.6(2)
C4A N2A C3A N1A -180.0(2)
C4A N2A C3A C2A 0.2(3)
C6A C2A C3A N1A -179.8(2)
C1A C2A C3A N1A 0.7(4)
C6A C2A C3A N2A 0.0(3)
C1A C2A C3A N2A -179.6(2)
C3A C2A C6A C5A -0.3(4)
C1A C2A C6A C5A 179.2(2)
C4A C5A C6A C2A 0.5(4)
C3A N2A C4A C5A -0.1(4)
C6A C5A C4A N2A -0.3(4)
C3B C2B C6B C5B -0.7(4)
C1B C2B C6B C5B 179.5(2)
C6A C2A C1A O2A -179.1(2)
C3A C2A C1A O2A 0.4(4)
C6A C2A C1A O1A 1.1(3)
C3A C2A C1A O1A -179.4(2)
C6B C2B C1B O2B 176.9(2)
C3B C2B C1B O2B -2.8(4)
C6B C2B C1B O1B -3.2(3)
C3B C2B C1B O1B 177.1(2)
C3B N2B C4B C5B 0.0(4)
N2B C4B C5B C6B 0.0(4)
C2B C6B C5B C4B 0.4(4)

loop_
_cod_related_entry_id
_cod_related_entry_database
_cod_related_entry_code
1 ChemSpider 30657788
